data_7124476
loop_
_publ_author_name
'Frogley, Benjamin J.'
'Hill, Anthony F.'

_publ_section_title
;
 Bis(alkylidynyl)arsines.
;
_journal_issue 55
_journal_name_full 'Chemical communications (Cambridge, England)'
_journal_page_first 7649
_journal_page_last 7652
_journal_paper_doi 10.1039/c8cc04164d
_journal_volume 54
_journal_year 2018
_chemical_formula_moiety 'C42 H55 B2 Mo2 N12 O4 P, 0.75(C H2 Cl2)'
_chemical_formula_sum 'C42.75 H56.5 B2 Cl1.5 Mo2 N12 O4 P'
_chemical_formula_weight 1100.14
_space_group_crystal_system triclinic
_space_group_IT_number 2
_space_group_name_Hall '-P 1'
_space_group_name_H-M_alt 'P -1'
_symmetry_space_group_name_Hall '-P 1'
_symmetry_space_group_name_H-M 'P -1'
_atom_sites_solution_hydrogens mixed
_audit_creation_method SHELXL-2014/7
_audit_update_record
;
2018-04-08 deposited with the CCDC.
2018-06-21 downloaded from the CCDC.
;
_cell_angle_alpha 84.805(3)
_cell_angle_beta 77.532(3)
_cell_angle_gamma 67.728(3)
_cell_formula_units_Z 2
_cell_length_a 10.6555(4)
_cell_length_b 12.0934(4)
_cell_length_c 21.6561(7)
_cell_measurement_reflns_used 11239
_cell_measurement_temperature 150.0(2)
_cell_measurement_theta_max 29.6170
_cell_measurement_theta_min 3.6900
_cell_volume 2521.42(16)
_computing_cell_refinement 'CrysAlisPro 1.171.38.46 (Rigaku OD, 2015)'
_computing_data_collection 'CrysAlisPro 1.171.38.46 (Rigaku OD, 2015)'
_computing_data_reduction 'CrysAlisPro 1.171.38.46 (Rigaku OD, 2015)'
_computing_structure_refinement 'SHELXL-2014/7 (Sheldrick, 2014)'
_computing_structure_solution 'SHELXS-2014/7 (Sheldrick, 2014)'
_diffrn_ambient_temperature 150.0(2)
_diffrn_detector_area_resol_mean 5.1872
_diffrn_measured_fraction_theta_full 0.997
_diffrn_measured_fraction_theta_max 0.820
_diffrn_measurement_device_type 'New Xcalibur, Atlas'
_diffrn_measurement_method '\w scans'
_diffrn_radiation_type MoK\a
_diffrn_radiation_wavelength 0.71073
_diffrn_reflns_av_R_equivalents 0.0254
_diffrn_reflns_av_unetI/netI 0.0426
_diffrn_reflns_Laue_measured_fraction_full 0.997
_diffrn_reflns_Laue_measured_fraction_max 0.820
_diffrn_reflns_limit_h_max 14
_diffrn_reflns_limit_h_min -14
_diffrn_reflns_limit_k_max 16
_diffrn_reflns_limit_k_min -16
_diffrn_reflns_limit_l_max 29
_diffrn_reflns_limit_l_min -24
_diffrn_reflns_number 24775
_diffrn_reflns_point_group_measured_fraction_full 0.997
_diffrn_reflns_point_group_measured_fraction_max 0.820
_diffrn_reflns_theta_full 25.242
_diffrn_reflns_theta_max 29.866
_diffrn_reflns_theta_min 3.401
_diffrn_source 'fine-focus sealed X-ray tube'
_exptl_absorpt_coefficient_mu 0.661
_exptl_absorpt_correction_T_max 1.00000
_exptl_absorpt_correction_T_min 0.90870
_exptl_absorpt_correction_type multi-scan
_exptl_absorpt_process_details
;
CrysAlisPro 1.171.38.46 (Rigaku Oxford Diffraction, 2015)
Empirical absorption correction using spherical harmonics,
 implemented in SCALE3 ABSPACK scaling algorithm.
;
_exptl_crystal_colour orange
_exptl_crystal_density_diffrn 1.449
_exptl_crystal_description block
_exptl_crystal_F_000 1127
_exptl_crystal_size_max 0.569
_exptl_crystal_size_mid 0.204
_exptl_crystal_size_min 0.072
_refine_diff_density_max 0.825
_refine_diff_density_min -0.845
_refine_diff_density_rms 0.079
_refine_ls_extinction_method none
_refine_ls_goodness_of_fit_ref 1.040
_refine_ls_hydrogen_treatment mixed
_refine_ls_matrix_type full
_refine_ls_number_parameters 615
_refine_ls_number_reflns 11909
_refine_ls_number_restraints 0
_refine_ls_restrained_S_all 1.040
_refine_ls_R_factor_all 0.0501
_refine_ls_R_factor_gt 0.0376
_refine_ls_shift/su_max 0.003
_refine_ls_shift/su_mean 0.000
_refine_ls_structure_factor_coef Fsqd
_refine_ls_weighting_details 'w=1/[\s^2^(Fo^2^)+(0.0327P)^2^+2.4252P] where P=(Fo^2^+2Fc^2^)/3'
_refine_ls_weighting_scheme calc
_refine_ls_wR_factor_gt 0.0826
_refine_ls_wR_factor_ref 0.0888
_reflns_Friedel_coverage 0.000
_reflns_number_gt 9955
_reflns_number_total 11909
_reflns_threshold_expression 'I > 2\s(I)'
_cod_data_source_file c8cc04164d2.cif
_cod_data_source_block Compound_3a
_cod_original_formula_sum 'C42.75 H56.50 B2 Cl1.50 Mo2 N12 O4 P'
_cod_database_code 7124476
_shelx_shelxl_version_number 2014/7
_shelx_space_group_comment
;
The symmetry employed for this shelxl refinement is uniquely defined
by the following loop, which should always be used as a source of
symmetry information in preference to the above space-group names.
They are only intended as comments.
;

loop_
_space_group_symop_operation_xyz
'x, y, z'
'-x, -y, -z'

loop_
_atom_site_label
_atom_site_type_symbol
_atom_site_fract_x
_atom_site_fract_y
_atom_site_fract_z
_atom_site_U_iso_or_equiv
_atom_site_adp_type
_atom_site_occupancy
_atom_site_site_symmetry_order
_atom_site_calc_flag
_atom_site_refinement_flags_posn
_atom_site_refinement_flags_adp
_atom_site_refinement_flags_occupancy
Mo1 Mo 0.22607(2) 0.24291(2) 0.87783(2) 0.02251(6) Uani 1 1 d . . .
Mo2 Mo 0.28686(2) 0.31876(2) 0.61070(2) 0.01828(6) Uani 1 1 d . . .
P P 0.43948(7) 0.32172(6) 0.74301(3) 0.02111(14) Uani 1 1 d . . .
C9 C 0.3415(3) 0.2930(3) 0.92253(12) 0.0309(6) Uani 1 1 d . . .
N4 N -0.0376(2) 0.1947(2) 0.86249(10) 0.0253(5) Uani 1 1 d . . .
O1 O 0.4198(2) 0.3135(2) 0.94398(10) 0.0479(6) Uani 1 1 d . . .
N12 N 0.1455(2) 0.24744(19) 0.51224(10) 0.0218(4) Uani 1 1 d . . .
N1 N 0.1204(2) 0.1720(2) 0.96911(10) 0.0278(5) Uani 1 1 d . . .
N11 N 0.1992(2) 0.33156(19) 0.51989(9) 0.0222(4) Uani 1 1 d . . .
N8 N 0.0367(2) 0.23436(19) 0.62611(10) 0.0216(4) Uani 1 1 d . . .
N7 N 0.0850(2) 0.30434(19) 0.65367(9) 0.0211(4) Uani 1 1 d . . .
N10 N 0.2663(2) 0.07775(19) 0.58030(9) 0.0215(4) Uani 1 1 d . . .
N5 N -0.0958(2) 0.3869(2) 0.91734(10) 0.0255(5) Uani 1 1 d . . .
N3 N 0.1006(2) 0.1679(2) 0.83705(10) 0.0248(5) Uani 1 1 d . . .
O4 O 0.1841(3) 0.59776(19) 0.62417(12) 0.0475(6) Uani 1 1 d . . .
B1 B -0.1015(3) 0.2612(3) 0.92546(14) 0.0279(7) Uani 1 1 d . . .
N2 N -0.0186(2) 0.1927(2) 0.97670(10) 0.0263(5) Uani 1 1 d . . .
O2 O 0.4925(3) 0.0095(2) 0.85736(12) 0.0569(7) Uani 1 1 d . . .
C19 C -0.0911(3) 0.1412(2) 0.82893(12) 0.0290(6) Uani 1 1 d . . .
N9 N 0.3565(2) 0.12493(18) 0.59322(9) 0.0201(4) Uani 1 1 d . . .
O3 O 0.5603(2) 0.3457(2) 0.53350(10) 0.0452(6) Uani 1 1 d . . .
C39 C -0.0937(3) 0.2503(2) 0.65583(13) 0.0272(6) Uani 1 1 d . . .
N6 N 0.0303(2) 0.4003(2) 0.90405(10) 0.0251(5) Uani 1 1 d . . .
C29 C 0.4750(3) 0.0330(2) 0.59649(12) 0.0249(5) Uani 1 1 d . . .
C20 C 0.0140(3) 0.0778(3) 0.78128(12) 0.0300(6) Uani 1 1 d . . .
H20 H 0.0074 0.0320 0.7508 0.036 Uiso 1 1 calc R U .
C28 C 0.5958(3) 0.0491(3) 0.61224(16) 0.0392(7) Uani 1 1 d . . .
H28A H 0.6300 0.0957 0.5796 0.059 Uiso 1 1 calc R U .
H28B H 0.6673 -0.0276 0.6154 0.059 Uiso 1 1 calc R U .
H28C H 0.5682 0.0897 0.6519 0.059 Uiso 1 1 calc R U .
C10 C 0.3924(3) 0.0921(3) 0.86475(13) 0.0335(6) Uani 1 1 d . . .
C42 C -0.0034(3) 0.4474(3) 0.74286(13) 0.0346(7) Uani 1 1 d . . .
H42A H 0.0826 0.4112 0.7571 0.052 Uiso 1 1 calc R U .
H42B H -0.0787 0.4661 0.7787 0.052 Uiso 1 1 calc R U .
H42C H -0.0055 0.5195 0.7197 0.052 Uiso 1 1 calc R U .
C16 C -0.1992(3) 0.4938(3) 0.92832(12) 0.0300(6) Uani 1 1 d . . .
C15 C -0.1407(3) 0.5786(3) 0.92270(13) 0.0335(6) Uani 1 1 d . . .
H15 H -0.1871 0.6607 0.9275 0.040 Uiso 1 1 calc R U .
C24 C -0.0614(3) 0.1470(2) 1.03279(12) 0.0292(6) Uani 1 1 d . . .
C14 C 0.0023(3) 0.5172(3) 0.90834(12) 0.0295(6) Uani 1 1 d . . .
C34 C 0.1921(3) 0.3994(2) 0.46740(12) 0.0249(5) Uani 1 1 d . . .
C40 C -0.1296(3) 0.3304(3) 0.70353(13) 0.0300(6) Uani 1 1 d . . .
H40 H -0.2135 0.3578 0.7321 0.036 Uiso 1 1 calc R U .
C36 C 0.1078(3) 0.2632(3) 0.45533(12) 0.0263(6) Uani 1 1 d . . .
C23 C -0.2085(3) 0.1558(3) 1.05601(13) 0.0387(7) Uani 1 1 d . . .
H23A H -0.2682 0.2383 1.0612 0.058 Uiso 1 1 calc R U .
H23B H -0.2158 0.1146 1.0958 0.058 Uiso 1 1 calc R U .
H23C H -0.2352 0.1201 1.0258 0.058 Uiso 1 1 calc R U .
C33 C 0.2356(3) 0.5044(3) 0.45936(13) 0.0343(7) Uani 1 1 d . . .
H33A H 0.1797 0.5615 0.4918 0.051 Uiso 1 1 calc R U .
H33B H 0.2239 0.5406 0.4186 0.051 Uiso 1 1 calc R U .
H33C H 0.3310 0.4785 0.4625 0.051 Uiso 1 1 calc R U .
C41 C -0.0169(3) 0.3629(2) 0.70102(11) 0.0246(5) Uani 1 1 d . . .
C35 C 0.1373(3) 0.3583(3) 0.42560(12) 0.0295(6) Uani 1 1 d . . .
H35 H 0.1234 0.3890 0.3856 0.035 Uiso 1 1 calc R U .
C3 C 0.4112(3) 0.4832(2) 0.74570(12) 0.0246(5) Uani 1 1 d . . .
H3 H 0.3121 0.5307 0.7502 0.030 Uiso 1 1 calc R U .
C38 C -0.1747(3) 0.1849(3) 0.63774(16) 0.0415(8) Uani 1 1 d . . .
H38A H -0.1870 0.2054 0.5950 0.062 Uiso 1 1 calc R U .
H38B H -0.2635 0.2070 0.6656 0.062 Uiso 1 1 calc R U .
H38C H -0.1255 0.1003 0.6410 0.062 Uiso 1 1 calc R U .
C27 C 0.3083(3) 0.0734(3) 1.02861(14) 0.0398(7) Uani 1 1 d . . .
H27A H 0.3619 -0.0002 1.0065 0.060 Uiso 1 1 calc R U .
H27B H 0.3123 0.0614 1.0727 0.060 Uiso 1 1 calc R U .
H27C H 0.3451 0.1334 1.0115 0.060 Uiso 1 1 calc R U .
C31 C 0.3289(3) -0.0424(2) 0.57605(12) 0.0261(6) Uani 1 1 d . . .
C30 C 0.4616(3) -0.0734(2) 0.58550(13) 0.0290(6) Uani 1 1 d . . .
H30 H 0.5288 -0.1499 0.5847 0.035 Uiso 1 1 calc R U .
C22 C 0.2730(3) 0.0468(3) 0.74782(13) 0.0333(6) Uani 1 1 d . . .
H22A H 0.3062 0.1105 0.7348 0.050 Uiso 1 1 calc R U .
H22B H 0.2698 0.0096 0.7112 0.050 Uiso 1 1 calc R U .
H22C H 0.3342 -0.0113 0.7718 0.050 Uiso 1 1 calc R U .
C26 C 0.1615(3) 0.1132(3) 1.02111(12) 0.0310(6) Uani 1 1 d . . .
C2 C 0.3579(3) 0.3173(2) 0.67945(11) 0.0204(5) Uani 1 1 d . . .
C32 C 0.2548(4) -0.1205(3) 0.56592(15) 0.0391(7) Uani 1 1 d . . .
H32A H 0.1753 -0.1080 0.5993 0.059 Uiso 1 1 calc R U .
H32B H 0.3158 -0.2027 0.5659 0.059 Uiso 1 1 calc R U .
H32C H 0.2257 -0.1007 0.5260 0.059 Uiso 1 1 calc R U .
C18 C -0.2415(3) 0.1582(3) 0.84281(15) 0.0394(7) Uani 1 1 d . . .
H18A H -0.2656 0.1292 0.8847 0.059 Uiso 1 1 calc R U .
H18B H -0.2586 0.1146 0.8127 0.059 Uiso 1 1 calc R U .
H18C H -0.2966 0.2416 0.8399 0.059 Uiso 1 1 calc R U .
C37 C 0.0414(3) 0.1881(3) 0.43439(14) 0.0367(7) Uani 1 1 d . . .
H37A H 0.0911 0.1055 0.4431 0.055 Uiso 1 1 calc R U .
H37B H 0.0433 0.1992 0.3898 0.055 Uiso 1 1 calc R U .
H37C H -0.0527 0.2112 0.4568 0.055 Uiso 1 1 calc R U .
C8 C 0.4889(3) 0.5183(2) 0.68353(13) 0.0290(6) Uani 1 1 d . . .
H8A H 0.5860 0.4674 0.6774 0.035 Uiso 1 1 calc R U .
H8B H 0.4525 0.5058 0.6485 0.035 Uiso 1 1 calc R U .
C13 C 0.1140(3) 0.5667(3) 0.89890(15) 0.0384(7) Uani 1 1 d . . .
H13A H 0.1683 0.5354 0.9310 0.058 Uiso 1 1 calc R U .
H13B H 0.0733 0.6523 0.9016 0.058 Uiso 1 1 calc R U .
H13C H 0.1722 0.5444 0.8580 0.058 Uiso 1 1 calc R U .
C25 C 0.0491(3) 0.0968(3) 1.06176(12) 0.0328(7) Uani 1 1 d . . .
H25 H 0.0495 0.0589 1.1011 0.039 Uiso 1 1 calc R U .
C1 C 0.3177(3) 0.2951(2) 0.80818(11) 0.0224(5) Uani 1 1 d . . .
C6 C 0.5230(4) 0.6738(3) 0.73999(17) 0.0485(9) Uani 1 1 d . . .
H6A H 0.6215 0.6291 0.7359 0.058 Uiso 1 1 calc R U .
H6B H 0.5073 0.7582 0.7405 0.058 Uiso 1 1 calc R U .
C17 C -0.3483(3) 0.5083(3) 0.94357(16) 0.0422(7) Uani 1 1 d . . .
H17A H -0.3670 0.4684 0.9123 0.063 Uiso 1 1 calc R U .
H17B H -0.4051 0.5918 0.9437 0.063 Uiso 1 1 calc R U .
H17C H -0.3685 0.4742 0.9845 0.063 Uiso 1 1 calc R U .
C4 C 0.4630(3) 0.5083(3) 0.80181(13) 0.0311(6) Uani 1 1 d . . .
H4A H 0.4106 0.4896 0.8411 0.037 Uiso 1 1 calc R U .
H4B H 0.5596 0.4577 0.7992 0.037 Uiso 1 1 calc R U .
C5 C 0.4468(4) 0.6394(3) 0.80152(16) 0.0438(8) Uani 1 1 d . . .
H5A H 0.3493 0.6895 0.8075 0.053 Uiso 1 1 calc R U .
H5B H 0.4825 0.6532 0.8365 0.053 Uiso 1 1 calc R U .
C21 C 0.1316(3) 0.0958(2) 0.78766(12) 0.0271(6) Uani 1 1 d . . .
B2 B 0.1251(3) 0.1606(3) 0.56705(14) 0.0233(6) Uani 1 1 d . . .
C7 C 0.4744(4) 0.6484(3) 0.68378(15) 0.0412(7) Uani 1 1 d . . .
H7A H 0.5287 0.6664 0.6450 0.049 Uiso 1 1 calc R U .
H7B H 0.3784 0.6997 0.6854 0.049 Uiso 1 1 calc R U .
C12 C 0.4614(3) 0.3334(2) 0.56039(12) 0.0278(6) Uani 1 1 d . . .
C11 C 0.2152(3) 0.4970(3) 0.61883(13) 0.0291(6) Uani 1 1 d . . .
Cl1 Cl 0.0506(2) -0.23295(18) 0.74933(11) 0.1068(6) Uani 0.75 1 d . . P
Cl2 Cl -0.2303(3) -0.1389(4) 0.74433(15) 0.1988(18) Uani 0.75 1 d . . P
C98 C -0.1088(10) -0.2050(7) 0.7854(3) 0.107(3) Uani 0.75 1 d . . P
H98A H -0.1273 -0.1555 0.8216 0.128 Uiso 0.75 1 calc R U P
H98B H -0.1166 -0.2801 0.8015 0.128 Uiso 0.75 1 calc R U P
H2 H 0.067(3) 0.110(3) 0.5540(13) 0.029(7) Uiso 1 1 d . . .
H1 H -0.207(3) 0.268(2) 0.9396(12) 0.022(7) Uiso 1 1 d . . .

loop_
_atom_site_aniso_label
_atom_site_aniso_U_11
_atom_site_aniso_U_22
_atom_site_aniso_U_33
_atom_site_aniso_U_23
_atom_site_aniso_U_13
_atom_site_aniso_U_12
Mo1 0.02245(12) 0.02799(12) 0.01730(11) 0.00144(8) -0.00249(8) -0.01067(10)
Mo2 0.01986(11) 0.02007(11) 0.01820(10) 0.00036(8) -0.00539(8) -0.01026(9)
P 0.0202(3) 0.0276(3) 0.0182(3) 0.0016(2) -0.0051(2) -0.0115(3)
C9 0.0319(15) 0.0411(17) 0.0202(12) -0.0013(11) -0.0014(11) -0.0160(14)
N4 0.0271(12) 0.0293(12) 0.0226(10) 0.0019(9) -0.0062(9) -0.0136(10)
O1 0.0444(14) 0.0737(18) 0.0365(12) -0.0047(11) -0.0123(10) -0.0307(13)
N12 0.0220(11) 0.0229(11) 0.0242(10) -0.0007(8) -0.0091(9) -0.0098(9)
N1 0.0294(13) 0.0331(13) 0.0217(11) 0.0043(9) -0.0060(9) -0.0131(11)
N11 0.0255(11) 0.0249(11) 0.0205(10) 0.0015(8) -0.0064(9) -0.0136(10)
N8 0.0190(11) 0.0249(11) 0.0245(10) 0.0029(8) -0.0059(8) -0.0118(9)
N7 0.0216(11) 0.0235(11) 0.0209(10) 0.0018(8) -0.0058(8) -0.0109(9)
N10 0.0249(11) 0.0213(11) 0.0223(10) 0.0002(8) -0.0070(9) -0.0118(9)
N5 0.0234(11) 0.0313(12) 0.0218(10) -0.0006(9) -0.0028(9) -0.0109(10)
N3 0.0260(12) 0.0267(12) 0.0213(10) 0.0006(9) -0.0019(9) -0.0111(10)
O4 0.0572(15) 0.0218(11) 0.0673(15) -0.0005(10) -0.0330(13) -0.0074(11)
B1 0.0254(16) 0.0353(17) 0.0253(15) 0.0010(12) -0.0014(12) -0.0161(14)
N2 0.0278(12) 0.0308(12) 0.0209(10) 0.0006(9) -0.0002(9) -0.0143(11)
O2 0.0429(15) 0.0500(16) 0.0594(16) -0.0075(12) -0.0188(12) 0.0095(13)
C19 0.0389(16) 0.0289(14) 0.0268(13) 0.0080(11) -0.0144(12) -0.0185(13)
N9 0.0197(10) 0.0215(11) 0.0214(10) 0.0003(8) -0.0046(8) -0.0102(9)
O3 0.0389(13) 0.0526(15) 0.0491(13) -0.0070(11) 0.0086(10) -0.0302(12)
C39 0.0189(13) 0.0306(14) 0.0326(14) 0.0100(11) -0.0067(11) -0.0110(12)
N6 0.0245(12) 0.0301(12) 0.0211(10) -0.0016(9) -0.0025(9) -0.0113(10)
C29 0.0211(13) 0.0229(13) 0.0265(13) 0.0017(10) -0.0007(10) -0.0061(11)
C20 0.0457(17) 0.0291(14) 0.0219(13) 0.0035(11) -0.0125(12) -0.0188(14)
C28 0.0233(15) 0.0345(17) 0.060(2) 0.0051(14) -0.0122(14) -0.0094(14)
C10 0.0315(16) 0.0380(17) 0.0287(14) 0.0037(12) -0.0092(12) -0.0093(14)
C42 0.0323(16) 0.0385(17) 0.0247(13) -0.0071(12) -0.0029(12) -0.0039(14)
C16 0.0266(14) 0.0376(16) 0.0222(13) -0.0047(11) -0.0027(11) -0.0081(13)
C15 0.0325(16) 0.0287(15) 0.0325(15) -0.0076(12) -0.0005(12) -0.0054(13)
C24 0.0406(17) 0.0255(14) 0.0209(12) -0.0037(10) 0.0030(11) -0.0156(13)
C14 0.0314(15) 0.0312(15) 0.0241(13) -0.0021(11) -0.0012(11) -0.0116(13)
C34 0.0251(14) 0.0278(14) 0.0210(12) 0.0026(10) -0.0043(10) -0.0097(12)
C40 0.0192(13) 0.0353(15) 0.0264(13) 0.0069(11) -0.0006(10) -0.0036(12)
C36 0.0229(13) 0.0338(15) 0.0230(12) -0.0030(11) -0.0088(10) -0.0084(12)
C23 0.0436(19) 0.0450(18) 0.0292(15) -0.0039(13) 0.0078(13) -0.0258(16)
C33 0.0451(18) 0.0360(16) 0.0264(14) 0.0083(12) -0.0059(13) -0.0226(15)
C41 0.0225(13) 0.0270(13) 0.0189(12) 0.0047(10) -0.0061(10) -0.0032(11)
C35 0.0303(15) 0.0362(16) 0.0213(12) 0.0040(11) -0.0092(11) -0.0104(13)
C3 0.0226(13) 0.0300(14) 0.0253(13) -0.0006(10) -0.0062(10) -0.0134(12)
C38 0.0262(16) 0.050(2) 0.0544(19) 0.0037(15) -0.0059(14) -0.0228(15)
C27 0.0421(18) 0.0432(18) 0.0319(15) 0.0099(13) -0.0137(13) -0.0123(16)
C31 0.0331(15) 0.0223(13) 0.0227(12) -0.0023(10) -0.0033(11) -0.0108(12)
C30 0.0311(15) 0.0187(13) 0.0311(14) 0.0020(10) -0.0030(11) -0.0048(12)
C22 0.0427(18) 0.0332(15) 0.0230(13) -0.0027(11) -0.0010(12) -0.0152(14)
C26 0.0399(17) 0.0301(15) 0.0224(13) 0.0023(11) -0.0068(12) -0.0126(13)
C2 0.0203(12) 0.0231(12) 0.0181(11) 0.0008(9) -0.0030(9) -0.0091(11)
C32 0.053(2) 0.0273(15) 0.0454(17) -0.0034(13) -0.0156(15) -0.0201(15)
C18 0.0408(18) 0.0468(19) 0.0410(17) 0.0055(14) -0.0174(14) -0.0239(16)
C37 0.0409(18) 0.0401(17) 0.0363(16) -0.0026(13) -0.0209(14) -0.0153(15)
C8 0.0321(15) 0.0307(15) 0.0285(14) 0.0031(11) -0.0059(11) -0.0173(13)
C13 0.0373(17) 0.0325(16) 0.0450(17) -0.0062(13) 0.0010(14) -0.0161(15)
C25 0.0489(19) 0.0311(15) 0.0181(12) 0.0031(11) -0.0024(12) -0.0174(14)
C1 0.0220(13) 0.0279(13) 0.0201(12) -0.0008(10) -0.0068(10) -0.0107(11)
C6 0.056(2) 0.0343(18) 0.065(2) -0.0041(16) -0.0148(18) -0.0255(18)
C17 0.0258(16) 0.048(2) 0.0484(18) -0.0090(15) -0.0061(14) -0.0079(15)
C4 0.0312(15) 0.0400(17) 0.0267(14) -0.0037(12) -0.0075(11) -0.0165(14)
C5 0.046(2) 0.0389(18) 0.0511(19) -0.0160(15) -0.0124(16) -0.0159(16)
C21 0.0388(16) 0.0254(14) 0.0191(12) 0.0050(10) -0.0065(11) -0.0147(13)
B2 0.0249(15) 0.0252(15) 0.0246(14) 0.0004(11) -0.0072(12) -0.0134(13)
C7 0.047(2) 0.0316(16) 0.0467(18) 0.0091(14) -0.0095(15) -0.0185(15)
C12 0.0350(16) 0.0293(14) 0.0258(13) -0.0019(11) -0.0070(12) -0.0183(13)
C11 0.0296(15) 0.0294(15) 0.0318(14) 0.0031(11) -0.0165(12) -0.0098(13)
Cl1 0.1154(17) 0.0726(12) 0.1241(16) -0.0180(11) -0.0394(14) -0.0133(12)
Cl2 0.0882(18) 0.344(5) 0.127(2) -0.062(3) 0.0037(16) -0.040(3)
C98 0.208(10) 0.075(5) 0.055(4) 0.006(3) -0.036(5) -0.070(6)

loop_
_atom_type_symbol
_atom_type_description
_atom_type_scat_dispersion_real
_atom_type_scat_dispersion_imag
_atom_type_scat_source
C C 0.0033 0.0016 'International Tables Vol C Tables 4.2.6.8 and 6.1.1.4'
H H 0.0000 0.0000 'International Tables Vol C Tables 4.2.6.8 and 6.1.1.4'
N N 0.0061 0.0033 'International Tables Vol C Tables 4.2.6.8 and 6.1.1.4'
O O 0.0106 0.0060 'International Tables Vol C Tables 4.2.6.8 and 6.1.1.4'
P P 0.1023 0.0942 'International Tables Vol C Tables 4.2.6.8 and 6.1.1.4'
Mo Mo -1.6832 0.6857 'International Tables Vol C Tables 4.2.6.8 and 6.1.1.4'
B B 0.0013 0.0007 'International Tables Vol C Tables 4.2.6.8 and 6.1.1.4'
Cl Cl 0.1484 0.1585 'International Tables Vol C Tables 4.2.6.8 and 6.1.1.4'

loop_
_geom_angle_atom_site_label_1
_geom_angle_atom_site_label_2
_geom_angle_atom_site_label_3
_geom_angle
C1 Mo1 C10 84.42(12)
C1 Mo1 C9 83.37(11)
C10 Mo1 C9 83.13(12)
C1 Mo1 N3 102.59(9)
C10 Mo1 N3 93.07(10)
C9 Mo1 N3 172.65(10)
C1 Mo1 N6 103.09(10)
C10 Mo1 N6 172.46(10)
C9 Mo1 N6 96.97(10)
N3 Mo1 N6 85.97(8)
C1 Mo1 N1 176.74(10)
C10 Mo1 N1 93.32(10)
C9 Mo1 N1 94.04(9)
N3 Mo1 N1 79.85(8)
N6 Mo1 N1 79.15(8)
C2 Mo2 C12 85.78(10)
C2 Mo2 C11 84.55(11)
C12 Mo2 C11 86.05(11)
C2 Mo2 N9 101.20(10)
C12 Mo2 N9 94.19(9)
C11 Mo2 N9 174.25(9)
C2 Mo2 N7 102.09(9)
C12 Mo2 N7 172.12(9)
C11 Mo2 N7 94.29(10)
N9 Mo2 N7 84.69(7)
C2 Mo2 N11 176.21(9)
C12 Mo2 N11 91.70(9)
C11 Mo2 N11 92.46(9)
N9 Mo2 N11 81.79(7)
N7 Mo2 N11 80.42(7)
C2 P C1 99.14(11)
C2 P C3 102.51(12)
C1 P C3 106.29(12)
O1 C9 Mo1 172.7(3)
C19 N4 N3 109.8(2)
C19 N4 B1 129.8(2)
N3 N4 B1 119.8(2)
C36 N12 N11 109.8(2)
C36 N12 B2 129.8(2)
N11 N12 B2 120.26(19)
C26 N1 N2 106.7(2)
C26 N1 Mo1 135.13(19)
N2 N1 Mo1 118.20(16)
C34 N11 N12 106.2(2)
C34 N11 Mo2 136.06(17)
N12 N11 Mo2 117.62(15)
C39 N8 N7 109.7(2)
C39 N8 B2 129.7(2)
N7 N8 B2 120.47(19)
C41 N7 N8 106.8(2)
C41 N7 Mo2 132.53(17)
N8 N7 Mo2 120.23(15)
C31 N10 N9 109.4(2)
C31 N10 B2 130.1(2)
N9 N10 B2 120.1(2)
C16 N5 N6 110.3(2)
C16 N5 B1 129.3(2)
N6 N5 B1 119.9(2)
C21 N3 N4 106.5(2)
C21 N3 Mo1 132.47(18)
N4 N3 Mo1 120.99(15)
N4 B1 N5 109.5(2)
N4 B1 N2 109.8(2)
N5 B1 N2 108.7(2)
C24 N2 N1 109.4(2)
C24 N2 B1 129.8(2)
N1 N2 B1 120.8(2)
N4 C19 C20 107.5(2)
N4 C19 C18 122.8(3)
C20 C19 C18 129.6(3)
C29 N9 N10 106.8(2)
C29 N9 Mo2 132.71(16)
N10 N9 Mo2 120.28(16)
N8 C39 C40 107.5(2)
N8 C39 C38 122.8(3)
C40 C39 C38 129.7(3)
C14 N6 N5 106.1(2)
C14 N6 Mo1 133.25(18)
N5 N6 Mo1 120.59(16)
N9 C29 C30 109.6(2)
N9 C29 C28 122.3(2)
C30 C29 C28 128.1(3)
C19 C20 C21 106.6(2)
O2 C10 Mo1 175.9(3)
N5 C16 C15 107.5(2)
N5 C16 C17 122.8(3)
C15 C16 C17 129.7(3)
C16 C15 C14 106.4(3)
N2 C24 C25 108.0(2)
N2 C24 C23 122.9(3)
C25 C24 C23 129.1(2)
N6 C14 C15 109.6(2)
N6 C14 C13 122.0(3)
C15 C14 C13 128.3(3)
N11 C34 C35 110.1(2)
N11 C34 C33 121.9(2)
C35 C34 C33 127.9(2)
C39 C40 C41 106.9(2)
N12 C36 C35 107.8(2)
N12 C36 C37 122.2(2)
C35 C36 C37 130.0(2)
N7 C41 C40 109.1(2)
N7 C41 C42 122.9(2)
C40 C41 C42 127.9(2)
C36 C35 C34 106.1(2)
C4 C3 C8 109.9(2)
C4 C3 P 110.77(19)
C8 C3 P 108.89(18)
N10 C31 C30 108.0(2)
N10 C31 C32 122.3(3)
C30 C31 C32 129.7(3)
C31 C30 C29 106.2(2)
N1 C26 C25 109.2(3)
N1 C26 C27 121.4(2)
C25 C26 C27 129.4(3)
P C2 Mo2 174.55(14)
C7 C8 C3 111.5(2)
C24 C25 C26 106.8(2)
P C1 Mo1 168.06(17)
C5 C6 C7 111.0(3)
C5 C4 C3 110.4(2)
C6 C5 C4 111.4(3)
N3 C21 C20 109.4(2)
N3 C21 C22 122.6(2)
C20 C21 C22 127.9(2)
N10 B2 N8 110.2(2)
N10 B2 N12 109.4(2)
N8 B2 N12 108.6(2)
C6 C7 C8 111.2(3)
O3 C12 Mo2 176.9(2)
O4 C11 Mo2 174.8(2)
Cl1 C98 Cl2 117.5(4)

loop_
_geom_bond_atom_site_label_1
_geom_bond_atom_site_label_2
_geom_bond_distance
Mo1 C1 1.813(2)
Mo1 C10 1.994(3)
Mo1 C9 2.001(3)
Mo1 N3 2.228(2)
Mo1 N6 2.229(2)
Mo1 N1 2.319(2)
Mo2 C2 1.806(2)
Mo2 C12 2.004(3)
Mo2 C11 2.006(3)
Mo2 N9 2.216(2)
Mo2 N7 2.216(2)
Mo2 N11 2.322(2)
P C2 1.794(2)
P C1 1.795(2)
P C3 1.865(3)
C9 O1 1.148(3)
N4 C19 1.348(3)
N4 N3 1.377(3)
N4 B1 1.534(4)
N12 C36 1.353(3)
N12 N11 1.379(3)
N12 B2 1.548(3)
N1 C26 1.341(3)
N1 N2 1.380(3)
N11 C34 1.339(3)
N8 C39 1.348(3)
N8 N7 1.375(3)
N8 B2 1.539(4)
N7 C41 1.342(3)
N10 C31 1.352(3)
N10 N9 1.375(3)
N10 B2 1.530(4)
N5 C16 1.343(4)
N5 N6 1.380(3)
N5 B1 1.537(4)
N3 C21 1.346(3)
O4 C11 1.145(3)
B1 N2 1.550(4)
N2 C24 1.349(3)
O2 C10 1.143(4)
C19 C20 1.379(4)
C19 C18 1.502(4)
N9 C29 1.340(3)
O3 C12 1.145(3)
C39 C40 1.372(4)
C39 C38 1.498(4)
N6 C14 1.338(3)
C29 C30 1.394(4)
C29 C28 1.483(4)
C20 C21 1.387(4)
C42 C41 1.491(4)
C16 C15 1.373(4)
C16 C17 1.495(4)
C15 C14 1.396(4)
C24 C25 1.363(4)
C24 C23 1.504(4)
C14 C13 1.493(4)
C34 C35 1.391(4)
C34 C33 1.493(4)
C40 C41 1.388(4)
C36 C35 1.374(4)
C36 C37 1.494(4)
C3 C4 1.535(4)
C3 C8 1.536(3)
C27 C26 1.494(4)
C31 C30 1.374(4)
C31 C32 1.497(4)
C22 C21 1.490(4)
C26 C25 1.393(4)
C8 C7 1.522(4)
C6 C5 1.516(5)
C6 C7 1.518(5)
C4 C5 1.528(4)
Cl1 C98 1.628(9)
Cl2 C98 1.640(9)
